data_4514627
loop_
_publ_author_name
'Liu, Can'
'Fang, Yi'
'Wang, Shun-Yi'
'Ji, Shun-Jun'

_publ_section_title
;
 RhCl3&#x00B7;3H2O-Catalyzed Ligand-Enabled Highly Regioselective
 Thiolation of Acrylic Acids
;
_journal_issue 10
_journal_name_full 'ACS Catalysis'
_journal_page_first 8910
_journal_paper_doi 10.1021/acscatal.9b02982
_journal_volume 9
_journal_year 2019
_chemical_formula_moiety 'C15 H12 O2 S'
_chemical_formula_sum 'C15 H12 O2 S'
_chemical_formula_weight 256.31
_space_group_crystal_system monoclinic
_space_group_IT_number 15
_space_group_name_Hall '-C 2yc'
_space_group_name_H-M_alt 'C 1 2/c 1'
_symmetry_space_group_name_Hall '-C 2yc'
_symmetry_space_group_name_H-M 'C 1 2/c 1'
_atom_sites_solution_hydrogens mixed
_audit_creation_method SHELXL-2016/6
_cell_angle_alpha 90
_cell_angle_beta 114.293(2)
_cell_angle_gamma 90
_cell_formula_units_Z 8
_cell_length_a 20.5001(11)
_cell_length_b 9.8972(5)
_cell_length_c 14.0168(8)
_cell_measurement_reflns_used 6884
_cell_measurement_temperature 150(2)
_cell_measurement_theta_max 27.5178
_cell_measurement_theta_min 2.3287
_cell_volume 2592.1(2)
_computing_cell_refinement 'Bruker SAINT'
_computing_data_collection 'Bruker APEX2'
_computing_data_reduction 'Bruker SAINT'
_computing_structure_refinement 'SHELXL-2016/6 (Sheldrick, 2016)'
_computing_structure_solution 'SHELXS 2014/5 (Sheldrick, 2014)'
_diffrn_ambient_temperature 150(2)
_diffrn_measured_fraction_theta_full 0.997
_diffrn_measured_fraction_theta_max 0.996
_diffrn_measurement_device_type 'Bruker ApexII'
_diffrn_measurement_method 'phi and omega scans'
_diffrn_radiation_monochromator graphite
_diffrn_radiation_source 'fine-focus sealed tube'
_diffrn_radiation_type MoK\a
_diffrn_radiation_wavelength 0.71073
_diffrn_reflns_av_R_equivalents 0.0514
_diffrn_reflns_av_unetI/netI 0.0336
_diffrn_reflns_Laue_measured_fraction_full 0.997
_diffrn_reflns_Laue_measured_fraction_max 0.996
_diffrn_reflns_limit_h_max 26
_diffrn_reflns_limit_h_min -26
_diffrn_reflns_limit_k_max 12
_diffrn_reflns_limit_k_min -12
_diffrn_reflns_limit_l_max 18
_diffrn_reflns_limit_l_min -18
_diffrn_reflns_number 19400
_diffrn_reflns_point_group_measured_fraction_full 0.997
_diffrn_reflns_point_group_measured_fraction_max 0.996
_diffrn_reflns_theta_full 25.242
_diffrn_reflns_theta_max 27.593
_diffrn_reflns_theta_min 3.034
_exptl_absorpt_coefficient_mu 0.240
_exptl_absorpt_correction_T_max 0.7456
_exptl_absorpt_correction_T_min 0.6557
_exptl_absorpt_correction_type multi-scan
_exptl_absorpt_process_details
;
 SADABS-2016/2 - Bruker AXS area detector scaling and absorption correction 
;
_exptl_crystal_colour colorless
_exptl_crystal_density_diffrn 1.314
_exptl_crystal_description block
_exptl_crystal_F_000 1072
_exptl_crystal_size_max 0.200
_exptl_crystal_size_mid 0.150
_exptl_crystal_size_min 0.120
_refine_diff_density_max 0.491
_refine_diff_density_min -0.384
_refine_diff_density_rms 0.049
_refine_ls_extinction_method none
_refine_ls_goodness_of_fit_ref 1.051
_refine_ls_hydrogen_treatment constr
_refine_ls_matrix_type full
_refine_ls_number_parameters 163
_refine_ls_number_reflns 3000
_refine_ls_number_restraints 0
_refine_ls_restrained_S_all 1.051
_refine_ls_R_factor_all 0.0520
_refine_ls_R_factor_gt 0.0367
_refine_ls_shift/su_max 0.001
_refine_ls_shift/su_mean 0.000
_refine_ls_structure_factor_coef Fsqd
_refine_ls_weighting_details 'w=1/[\s^2^(Fo^2^)+(0.0321P)^2^+3.5292P] where P=(Fo^2^+2Fc^2^)/3'
_refine_ls_weighting_scheme calc
_refine_ls_wR_factor_gt 0.0853
_refine_ls_wR_factor_ref 0.0975
_reflns_Friedel_coverage 0.000
_reflns_number_gt 2449
_reflns_number_total 3000
_reflns_threshold_expression 'I > 2\s(I)'
_cod_data_source_file cs9b02982_si_002.cif
_cod_data_source_block a
_cod_database_code 4514627
_shelx_shelxl_version_number 2016/6
_shelx_space_group_comment
;
The symmetry employed for this shelxl refinement is uniquely defined
by the following loop, which should always be used as a source of
symmetry information in preference to the above space-group names.
They are only intended as comments.
;
_shelx_estimated_absorpt_t_min 0.954
_shelx_estimated_absorpt_t_max 0.972

loop_
_space_group_symop_operation_xyz
'x, y, z'
'-x, y, -z+1/2'
'x+1/2, y+1/2, z'
'-x+1/2, y+1/2, -z+1/2'
'-x, -y, -z'
'x, -y, z-1/2'
'-x+1/2, -y+1/2, -z'
'x+1/2, -y+1/2, z-1/2'

loop_
_atom_site_label
_atom_site_type_symbol
_atom_site_fract_x
_atom_site_fract_y
_atom_site_fract_z
_atom_site_U_iso_or_equiv
_atom_site_adp_type
_atom_site_occupancy
_atom_site_site_symmetry_order
_atom_site_calc_flag
_atom_site_refinement_flags_posn
_atom_site_refinement_flags_adp
S1 S 0.43109(2) 0.89764(4) 0.55907(3) 0.02504(12) Uani 1 1 d . .
O1 O 0.47306(7) 0.64478(12) 0.52651(9) 0.0314(3) Uani 1 1 d . .
O2 O 0.58281(7) 0.55642(12) 0.60717(10) 0.0397(3) Uani 1 1 d . .
H2O H 0.560894 0.481266 0.563677 0.048 Uiso 1 1 d R U
C1 C 0.52115(9) 0.88549(15) 0.63970(12) 0.0230(3) Uani 1 1 d . .
H1 H 0.542531 0.962657 0.681064 0.028 Uiso 1 1 calc R U
C2 C 0.56452(9) 0.77869(16) 0.65052(12) 0.0247(3) Uani 1 1 d . .
C3 C 0.53593(10) 0.65504(16) 0.58988(13) 0.0282(4) Uani 1 1 d . .
C4 C 0.64140(9) 0.78803(16) 0.72311(12) 0.0244(3) Uani 1 1 d . .
C5 C 0.67158(10) 0.69939(17) 0.80732(13) 0.0315(4) Uani 1 1 d . .
H5 H 0.642912 0.630493 0.817742 0.038 Uiso 1 1 calc R U
C6 C 0.74273(10) 0.71068(18) 0.87574(14) 0.0342(4) Uani 1 1 d . .
H6 H 0.762707 0.648810 0.932213 0.041 Uiso 1 1 calc R U
C7 C 0.78499(10) 0.8113(2) 0.86264(14) 0.0355(4) Uani 1 1 d . .
H7 H 0.833906 0.818668 0.909813 0.043 Uiso 1 1 calc R U
C8 C 0.75563(10) 0.9010(2) 0.78042(15) 0.0371(4) Uani 1 1 d . .
H8 H 0.784258 0.971333 0.771670 0.045 Uiso 1 1 calc R U
C9 C 0.68458(9) 0.88890(18) 0.71068(13) 0.0297(4) Uani 1 1 d . .
H9 H 0.665099 0.950158 0.653696 0.036 Uiso 1 1 calc R U
C10 C 0.40981(9) 1.06012(16) 0.59279(12) 0.0253(3) Uani 1 1 d . .
C11 C 0.45231(10) 1.17351(17) 0.60436(13) 0.0308(4) Uani 1 1 d . .
H11 H 0.496482 1.166436 0.597758 0.037 Uiso 1 1 calc R U
C12 C 0.42942(12) 1.29729(19) 0.62569(16) 0.0415(5) Uani 1 1 d . .
H12 H 0.458178 1.375439 0.634138 0.050 Uiso 1 1 calc R U
C13 C 0.36463(13) 1.3074(2) 0.63474(19) 0.0488(5) Uani 1 1 d . .
H13 H 0.349248 1.392382 0.649360 0.059 Uiso 1 1 calc R U
C14 C 0.32251(12) 1.1944(2) 0.62260(17) 0.0431(5) Uani 1 1 d . .
H14 H 0.278083 1.201715 0.628414 0.052 Uiso 1 1 calc R U
C15 C 0.34513(10) 1.07065(18) 0.60194(14) 0.0308(4) Uani 1 1 d . .
H15 H 0.316342 0.992649 0.593994 0.037 Uiso 1 1 calc R U

loop_
_atom_site_aniso_label
_atom_site_aniso_U_11
_atom_site_aniso_U_22
_atom_site_aniso_U_33
_atom_site_aniso_U_23
_atom_site_aniso_U_13
_atom_site_aniso_U_12
S1 0.0280(2) 0.0196(2) 0.0245(2) -0.00410(15) 0.00776(16) -0.00149(16)
O1 0.0372(7) 0.0184(6) 0.0314(7) -0.0052(5) 0.0070(6) 0.0002(5)
O2 0.0472(8) 0.0184(6) 0.0351(7) -0.0076(5) -0.0015(6) 0.0091(5)
C1 0.0315(8) 0.0175(7) 0.0194(7) -0.0025(6) 0.0100(7) -0.0029(6)
C2 0.0338(9) 0.0175(7) 0.0205(8) -0.0004(6) 0.0089(7) -0.0003(6)
C3 0.0405(10) 0.0161(8) 0.0237(8) 0.0011(6) 0.0089(8) 0.0032(7)
C4 0.0324(9) 0.0194(8) 0.0193(7) -0.0026(6) 0.0084(7) 0.0060(6)
C5 0.0446(10) 0.0186(8) 0.0238(8) 0.0000(6) 0.0064(8) -0.0002(7)
C6 0.0444(11) 0.0275(9) 0.0228(8) 0.0031(7) 0.0058(8) 0.0108(8)
C7 0.0271(9) 0.0453(11) 0.0317(9) 0.0045(8) 0.0098(8) 0.0113(8)
C8 0.0262(9) 0.0499(12) 0.0391(10) 0.0134(9) 0.0173(8) 0.0054(8)
C9 0.0301(9) 0.0347(9) 0.0271(9) 0.0101(7) 0.0147(7) 0.0089(7)
C10 0.0335(9) 0.0202(8) 0.0179(8) 0.0005(6) 0.0064(7) 0.0018(7)
C11 0.0397(10) 0.0243(9) 0.0275(9) -0.0011(7) 0.0127(8) -0.0016(7)
C12 0.0614(13) 0.0197(9) 0.0433(11) -0.0016(8) 0.0213(10) -0.0043(8)
C13 0.0631(14) 0.0233(9) 0.0644(14) -0.0038(9) 0.0307(12) 0.0087(9)
C14 0.0437(11) 0.0330(10) 0.0532(13) -0.0008(9) 0.0206(10) 0.0097(9)
C15 0.0344(9) 0.0256(9) 0.0292(9) -0.0011(7) 0.0100(7) 0.0020(7)

loop_
_atom_type_symbol
_atom_type_description
_atom_type_scat_dispersion_real
_atom_type_scat_dispersion_imag
_atom_type_scat_source
C C 0.0033 0.0016 'International Tables Vol C Tables 4.2.6.8 and 6.1.1.4'
H H 0.0000 0.0000 'International Tables Vol C Tables 4.2.6.8 and 6.1.1.4'
O O 0.0106 0.0060 'International Tables Vol C Tables 4.2.6.8 and 6.1.1.4'
S S 0.1246 0.1234 'International Tables Vol C Tables 4.2.6.8 and 6.1.1.4'

loop_
_geom_angle_atom_site_label_1
_geom_angle_atom_site_label_2
_geom_angle_atom_site_label_3
_geom_angle
C1 S1 C10 101.65(8)
C2 C1 S1 127.28(13)
C1 C2 C3 120.04(15)
C1 C2 C4 119.51(14)
C3 C2 C4 120.45(14)
O1 C3 O2 122.54(15)
O1 C3 C2 122.42(15)
O2 C3 C2 115.03(15)
C9 C4 C5 118.27(16)
C9 C4 C2 120.59(14)
C5 C4 C2 121.11(15)
C6 C5 C4 120.72(17)
C7 C6 C5 120.47(16)
C6 C7 C8 119.52(17)
C7 C8 C9 120.22(18)
C8 C9 C4 120.79(16)
C15 C10 C11 120.39(16)
C15 C10 S1 116.12(13)
C11 C10 S1 123.40(14)
C12 C11 C10 119.15(18)
C11 C12 C13 120.26(18)
C14 C13 C12 120.27(18)
C13 C14 C15 119.82(19)
C14 C15 C10 120.11(18)

loop_
_geom_bond_atom_site_label_1
_geom_bond_atom_site_label_2
_geom_bond_distance
S1 C1 1.7272(17)
S1 C10 1.7802(17)
O1 C3 1.232(2)
O2 C3 1.320(2)
C1 C2 1.349(2)
C2 C3 1.468(2)
C2 C4 1.486(2)
C4 C9 1.392(2)
C4 C5 1.395(2)
C5 C6 1.381(3)
C6 C7 1.381(3)
C7 C8 1.382(3)
C8 C9 1.386(2)
C10 C15 1.388(2)
C10 C11 1.389(2)
C11 C12 1.388(3)
C12 C13 1.389(3)
C13 C14 1.379(3)
C14 C15 1.382(3)
